data_7216502
loop_
_publ_author_name
'Ramon, Ga\"elle'
'Davies, Kate'
'Nassimbeni, Luigi R.'

_publ_section_title
;
 Structures of benzoic acids with substituted pyridines and quinolines:
 salt versus co-crystal formation
;
_journal_issue 26
_journal_name_full CrystEngComm
_journal_page_first 5802
_journal_paper_doi 10.1039/c3ce41963k
_journal_volume 16
_journal_year 2014
_chemical_formula_moiety 'C8 H7 O3, C6 H9 N2'
_chemical_formula_sum 'C14 H16 N2 O3'
_chemical_formula_weight 260.29
_chemical_melting_point ?
_chemical_name_common none
_chemical_name_systematic
; 
4-methoxybenzoic acid + 2-amino-4-methylpyridine
;
_space_group_IT_number 14
_symmetry_cell_setting monoclinic
_symmetry_space_group_name_Hall '-P 2ybc'
_symmetry_space_group_name_H-M 'P 1 21/c 1'
_atom_sites_solution_hydrogens geom
_atom_sites_solution_primary direct
_atom_sites_solution_secondary difmap
_audit_creation_method SHELXL-97
_cell_angle_alpha 90.00
_cell_angle_beta 105.53(3)
_cell_angle_gamma 90.00
_cell_formula_units_Z 4
_cell_length_a 10.337(2)
_cell_length_b 11.727(2)
_cell_length_c 11.031(2)
_cell_measurement_reflns_used 5041
_cell_measurement_temperature 173(2)
_cell_measurement_theta_max 27.89
_cell_measurement_theta_min 3.47
_cell_volume 1288.4(4)
_computing_cell_refinement 'DENZO-SMN (Otwinowski & Minor, 1997)'
_computing_data_collection 'COLLECT program (Nonius, 2000)'
_computing_data_reduction 'DENZO-SMN (Otwinowski & Minor, 1997)'
_computing_molecular_graphics 'X-Seed (Barbour, 2001)'
_computing_publication_material 'SHELXL-97 (Sheldrick, 2001)'
_computing_structure_refinement 'SHELXL-97 (Sheldrick, 1997)'
_computing_structure_solution 'SHELXS-97 (Sheldrick, 1997)'
_diffrn_ambient_temperature 173(2)
_diffrn_measured_fraction_theta_full 0.936
_diffrn_measured_fraction_theta_max 0.936
_diffrn_measurement_device_type 'Nonius Kappa CCD diffractometer'
_diffrn_measurement_method '1.2\% \f scans and \w scans'
_diffrn_radiation_monochromator graphite
_diffrn_radiation_source 'fine-focus sealed tube'
_diffrn_radiation_type MoK\a
_diffrn_radiation_wavelength 0.71073
_diffrn_reflns_av_R_equivalents 0.0363
_diffrn_reflns_av_sigmaI/netI 0.0851
_diffrn_reflns_limit_h_max 12
_diffrn_reflns_limit_h_min -13
_diffrn_reflns_limit_k_max 14
_diffrn_reflns_limit_k_min -11
_diffrn_reflns_limit_l_max 13
_diffrn_reflns_limit_l_min -13
_diffrn_reflns_number 5041
_diffrn_reflns_theta_full 27.89
_diffrn_reflns_theta_max 27.89
_diffrn_reflns_theta_min 3.47
_diffrn_standards_decay_% 0
_diffrn_standards_interval_count 0
_diffrn_standards_interval_time 0
_diffrn_standards_number 0
_exptl_absorpt_coefficient_mu 0.096
_exptl_absorpt_correction_T_max 0.9839
_exptl_absorpt_correction_T_min 0.9784
_exptl_absorpt_correction_type multi-scan
_exptl_absorpt_process_details DENZO-SMN
_exptl_crystal_colour colourless
_exptl_crystal_density_diffrn 1.342
_exptl_crystal_density_meas ?
_exptl_crystal_density_method 'not measured'
_exptl_crystal_description blocks
_exptl_crystal_F_000 552
_exptl_crystal_size_max 0.23
_exptl_crystal_size_mid 0.22
_exptl_crystal_size_min 0.17
_refine_diff_density_max 0.263
_refine_diff_density_min -0.288
_refine_diff_density_rms 0.053
_refine_ls_extinction_coef 0
_refine_ls_extinction_method none
_refine_ls_goodness_of_fit_ref 0.938
_refine_ls_hydrogen_treatment mixed
_refine_ls_matrix_type full
_refine_ls_number_parameters 186
_refine_ls_number_reflns 2887
_refine_ls_number_restraints 0
_refine_ls_restrained_S_all 0.938
_refine_ls_R_factor_all 0.1040
_refine_ls_R_factor_gt 0.0462
_refine_ls_shift/su_max 0.000
_refine_ls_shift/su_mean 0.000
_refine_ls_structure_factor_coef Fsqd
_refine_ls_weighting_details 'calc w=1/[\s^2^(Fo^2^)+(0.0632P)^2^+0.0000P] where P=(Fo^2^+2Fc^2^)/3'
_refine_ls_weighting_scheme calc
_refine_ls_wR_factor_gt 0.1029
_refine_ls_wR_factor_ref 0.1209
_reflns_number_gt 1640
_reflns_number_total 2887
_reflns_threshold_expression >2sigma(I)
_cod_data_source_file c3ce41963k.txt
_cod_data_source_block data(XI)-CCDC963018
_cod_depositor_comments
;
The following automatic conversions were performed:

'_chemical_melting_point' value 'none' was changed to '?' - the value
is undefined or not given.

'_symmetry_cell_setting' value
'Monoclinic' changed to 'monoclinic' according to
/usr/data/users/saulius/crontab/automatic-downloads/rss-feeds/RSC/lib/dictionaries/cif_core.dic
dictionary named 'cif_core.dic' version 2.4.2 from 2011-04-26.

Automatic conversion script
Id: cif_fix_values 2281 2013-09-26 08:29:07Z andrius 

 Adding full bibliography for 7216492--7216505.cif.

The following automatic conversions were performed:

'_exptl_crystal_density_meas' value 'not measured' was changed to '?'
- the value is perceived as not measured.

Automatic conversion script
Id: cif_fix_values 3008 2015-01-20 13:52:24Z robertas 
;
_cod_original_sg_symbol_H-M P21/c
_cod_database_code 7216502

loop_
_symmetry_equiv_pos_as_xyz
'x, y, z'
'-x, y+1/2, -z+1/2'
'-x, -y, -z'
'x, -y-1/2, z-1/2'

loop_
_atom_site_label
_atom_site_type_symbol
_atom_site_fract_x
_atom_site_fract_y
_atom_site_fract_z
_atom_site_U_iso_or_equiv
_atom_site_adp_type
_atom_site_occupancy
_atom_site_symmetry_multiplicity
_atom_site_calc_flag
_atom_site_refinement_flags
O1A O 0.90723(11) 0.11980(8) 0.92411(11) 0.0235(3) Uani 1 1 d .
O2A O 0.81293(12) 0.12610(9) 1.08405(11) 0.0301(3) Uani 1 1 d .
C5 C 0.75132(16) -0.02609(12) 0.93936(15) 0.0178(4) Uani 1 1 d .
C6 C 0.65592(16) -0.06522(13) 0.99689(15) 0.0206(4) Uani 1 1 d .
H6 H 0.6446 -0.0263 1.0689 0.025 Uiso 1 1 calc R
O3A O 0.52051(12) -0.30926(8) 0.79252(11) 0.0277(3) Uani 1 1 d .
C10 C 0.76879(16) -0.08578(12) 0.83533(15) 0.0197(4) Uani 1 1 d .
H10 H 0.8356 -0.0618 0.7962 0.024 Uiso 1 1 calc R
C11 C 0.57650(17) -0.15969(13) 0.95218(16) 0.0224(4) Uani 1 1 d .
H11 H 0.5115 -0.1853 0.9927 0.027 Uiso 1 1 calc R
C12 C 0.82969(17) 0.08043(13) 0.98640(15) 0.0205(4) Uani 1 1 d .
C13 C 0.59417(17) -0.21604(12) 0.84675(16) 0.0203(4) Uani 1 1 d .
C15 C 0.69019(17) -0.17909(12) 0.78885(16) 0.0208(4) Uani 1 1 d .
H15 H 0.7018 -0.2182 0.7171 0.025 Uiso 1 1 calc R
C19 C 0.42663(18) -0.35445(14) 0.85382(19) 0.0321(5) Uani 1 1 d .
H19A H 0.4744 -0.3800 0.9386 0.048 Uiso 1 1 calc R
H19B H 0.3794 -0.4192 0.8054 0.048 Uiso 1 1 calc R
H19C H 0.3616 -0.2953 0.8596 0.048 Uiso 1 1 calc R
N1B N 1.04274(14) 0.30703(11) 1.02091(12) 0.0182(3) Uani 1 1 d .
N2B N 0.94793(15) 0.32025(12) 1.18660(15) 0.0238(4) Uani 1 1 d .
H1 H 0.9357(18) 0.3536(13) 1.2529(19) 0.027(5) Uiso 1 1 d .
H2 H 0.9929(19) 0.2421(17) 0.9923(19) 0.043(6) Uiso 1 1 d .
H3 H 0.895(2) 0.2537(16) 1.151(2) 0.049(6) Uiso 1 1 d .
C8 C 1.03403(17) 0.36104(12) 1.12700(15) 0.0183(4) Uani 1 1 d .
C9 C 1.11708(16) 0.45677(12) 1.16731(15) 0.0191(4) Uani 1 1 d .
H9 H 1.1126 0.4963 1.2413 0.023 Uiso 1 1 calc R
C14 C 1.20386(16) 0.49339(12) 1.10134(15) 0.0200(4) Uani 1 1 d .
C16 C 1.20928(16) 0.43389(13) 0.99145(16) 0.0220(4) Uani 1 1 d .
H16 H 1.2685 0.4578 0.9438 0.026 Uiso 1 1 calc R
C17 C 1.29306(18) 0.59528(13) 1.14403(17) 0.0277(4) Uani 1 1 d .
H17A H 1.2798 0.6242 1.2232 0.042 Uiso 1 1 calc R
H17B H 1.2703 0.6551 1.0797 0.042 Uiso 1 1 calc R
H17C H 1.3871 0.5729 1.1569 0.042 Uiso 1 1 calc R
C18 C 1.12847(16) 0.34197(13) 0.95503(16) 0.0202(4) Uani 1 1 d .
H18 H 1.1323 0.3013 0.8816 0.024 Uiso 1 1 calc R

loop_
_atom_site_aniso_label
_atom_site_aniso_U_11
_atom_site_aniso_U_22
_atom_site_aniso_U_33
_atom_site_aniso_U_23
_atom_site_aniso_U_13
_atom_site_aniso_U_12
O1A 0.0292(7) 0.0222(7) 0.0221(7) -0.0011(5) 0.0121(6) -0.0068(5)
O2A 0.0446(9) 0.0262(7) 0.0257(8) -0.0071(5) 0.0201(7) -0.0114(6)
C5 0.0197(9) 0.0172(8) 0.0167(9) 0.0039(7) 0.0052(7) 0.0013(7)
C6 0.0237(10) 0.0202(9) 0.0203(10) -0.0004(7) 0.0104(8) 0.0008(7)
O3A 0.0280(7) 0.0251(7) 0.0300(8) -0.0044(5) 0.0077(6) -0.0095(5)
C10 0.0197(10) 0.0216(9) 0.0189(9) 0.0038(7) 0.0071(8) -0.0006(7)
C11 0.0204(9) 0.0243(9) 0.0251(10) 0.0036(7) 0.0106(8) 0.0001(7)
C12 0.0255(10) 0.0187(8) 0.0187(10) 0.0031(7) 0.0082(8) 0.0012(7)
C13 0.0203(10) 0.0172(9) 0.0210(10) 0.0019(7) 0.0015(8) 0.0001(7)
C15 0.0241(10) 0.0205(9) 0.0185(9) -0.0001(7) 0.0071(8) 0.0017(7)
C19 0.0299(11) 0.0306(10) 0.0366(12) -0.0012(8) 0.0101(10) -0.0136(8)
N1B 0.0209(8) 0.0173(8) 0.0165(8) -0.0004(6) 0.0053(7) 0.0002(6)
N2B 0.0310(9) 0.0243(9) 0.0200(9) -0.0041(7) 0.0136(7) -0.0049(7)
C8 0.0197(9) 0.0193(9) 0.0152(9) 0.0022(6) 0.0036(8) 0.0034(7)
C9 0.0235(10) 0.0181(9) 0.0153(9) -0.0007(7) 0.0044(8) 0.0025(7)
C14 0.0196(9) 0.0183(9) 0.0204(10) 0.0018(7) 0.0026(8) 0.0019(7)
C16 0.0212(10) 0.0242(9) 0.0222(10) 0.0019(7) 0.0085(8) -0.0013(7)
C17 0.0291(11) 0.0286(10) 0.0264(11) -0.0050(8) 0.0093(9) -0.0054(8)
C18 0.0229(10) 0.0232(9) 0.0159(9) 0.0009(7) 0.0075(8) 0.0017(7)

loop_
_atom_type_symbol
_atom_type_description
_atom_type_scat_dispersion_real
_atom_type_scat_dispersion_imag
_atom_type_scat_source
C C 0.0033 0.0016 'International Tables Vol C Tables 4.2.6.8 and 6.1.1.4'
H H 0.0000 0.0000 'International Tables Vol C Tables 4.2.6.8 and 6.1.1.4'
N N 0.0061 0.0033 'International Tables Vol C Tables 4.2.6.8 and 6.1.1.4'
O O 0.0106 0.0060 'International Tables Vol C Tables 4.2.6.8 and 6.1.1.4'

loop_
_geom_angle_atom_site_label_1
_geom_angle_atom_site_label_2
_geom_angle_atom_site_label_3
_geom_angle
C6 C5 C10 118.34(14)
C6 C5 C12 120.05(14)
C10 C5 C12 121.58(14)
C5 C6 C11 121.81(15)
C5 C6 H6 119.1
C11 C6 H6 119.1
C13 O3A C19 117.23(13)
C15 C10 C5 120.72(15)
C15 C10 H10 119.6
C5 C10 H10 119.6
C6 C11 C13 118.58(15)
C6 C11 H11 120.7
C13 C11 H11 120.7
O2A C12 O1A 124.01(15)
O2A C12 C5 117.71(15)
O1A C12 C5 118.27(14)
O3A C13 C15 115.45(15)
O3A C13 C11 124.06(15)
C15 C13 C11 120.48(15)
C10 C15 C13 120.04(15)
C10 C15 H15 120.0
C13 C15 H15 120.0
O3A C19 H19A 109.5
O3A C19 H19B 109.5
H19A C19 H19B 109.5
O3A C19 H19C 109.5
H19A C19 H19C 109.5
H19B C19 H19C 109.5
C18 N1B C8 121.85(14)
C18 N1B H2 116.8(12)
C8 N1B H2 121.3(12)
C8 N2B H1 121.5(12)
C8 N2B H3 117.6(12)
H1 N2B H3 120.8(17)
N2B C8 N1B 117.86(15)
N2B C8 C9 124.19(15)
N1B C8 C9 117.95(15)
C14 C9 C8 120.86(15)
C14 C9 H9 119.6
C8 C9 H9 119.6
C9 C14 C16 118.96(14)
C9 C14 C17 121.14(14)
C16 C14 C17 119.90(15)
C18 C16 C14 118.92(15)
C18 C16 H16 120.5
C14 C16 H16 120.5
C14 C17 H17A 109.5
C14 C17 H17B 109.5
H17A C17 H17B 109.5
C14 C17 H17C 109.5
H17A C17 H17C 109.5
H17B C17 H17C 109.5
N1B C18 C16 121.46(15)
N1B C18 H18 119.3
C16 C18 H18 119.3

loop_
_geom_bond_atom_site_label_1
_geom_bond_atom_site_label_2
_geom_bond_distance
O1A C12 1.2739(19)
O2A C12 1.2559(19)
C5 C6 1.386(2)
C5 C10 1.397(2)
C5 C12 1.504(2)
C6 C11 1.388(2)
C6 H6 0.9500
O3A C13 1.3743(18)
O3A C19 1.425(2)
C10 C15 1.377(2)
C10 H10 0.9500
C11 C13 1.392(2)
C11 H11 0.9500
C13 C15 1.386(2)
C15 H15 0.9500
C19 H19A 0.9800
C19 H19B 0.9800
C19 H19C 0.9800
N1B C18 1.351(2)
N1B C8 1.355(2)
N1B H2 0.93(2)
N2B C8 1.329(2)
N2B H1 0.868(19)
N2B H3 0.97(2)
C8 C9 1.411(2)
C9 C14 1.367(2)
C9 H9 0.9500
C14 C16 1.413(2)
C14 C17 1.506(2)
C16 C18 1.357(2)
C16 H16 0.9500
C17 H17A 0.9800
C17 H17B 0.9800
C17 H17C 0.9800
C18 H18 0.9500

loop_
_geom_torsion_atom_site_label_1
_geom_torsion_atom_site_label_2
_geom_torsion_atom_site_label_3
_geom_torsion_atom_site_label_4
_geom_torsion
C10 C5 C6 C11 -1.4(2)
C12 C5 C6 C11 176.52(14)
C6 C5 C10 C15 2.0(2)
C12 C5 C10 C15 -175.93(14)
C5 C6 C11 C13 0.1(2)
C6 C5 C12 O2A 5.5(2)
C10 C5 C12 O2A -176.66(15)
C6 C5 C12 O1A -173.49(15)
C10 C5 C12 O1A 4.4(2)
C19 O3A C13 C15 176.10(14)
C19 O3A C13 C11 -4.2(2)
C6 C11 C13 O3A -178.97(14)
C6 C11 C13 C15 0.7(2)
C5 C10 C15 C13 -1.2(2)
O3A C13 C15 C10 179.54(13)
C11 C13 C15 C10 -0.2(2)
C18 N1B C8 N2B -179.34(14)
C18 N1B C8 C9 0.5(2)
N2B C8 C9 C14 179.63(16)
N1B C8 C9 C14 -0.2(2)
C8 C9 C14 C16 0.1(2)
C8 C9 C14 C17 -179.82(14)
C9 C14 C16 C18 -0.2(2)
C17 C14 C16 C18 179.68(14)
C8 N1B C18 C16 -0.7(2)
C14 C16 C18 N1B 0.5(2)
